data_4082466
loop_
_publ_author_name
'Zumeta, Itziar'
'Kluge, Tim'
'Mendicute-Fierro, Claudio'
'Wagner, Cristoph'
'Ibarlucea, Lourdes'
'R\"uffer, Tobias'
'San Nacianceno, Virginia'
'Steinborn, Dirk'
'Garralda, Mar\'ia A.'

_publ_section_title
;
 Reactivity of Quinoline-8-carbaldehyde toward Platina-\b-diketone and
 Acetyl(amine)platinum(II) Complexes. Formation of
 Acyl(hydroxyalkyl)platinum(IV)
;
_journal_issue 3
_journal_name_full Organometallics
_journal_page_first 788
_journal_paper_doi 10.1021/om4011774
_journal_volume 33
_journal_year 2014
_chemical_formula_moiety '2(C24 H18 N2 O4 Pt2), H2 O'
_chemical_formula_sum 'C24 H19 N2 O4.5 Pt2'
_chemical_formula_weight 797.59
_chemical_name_systematic
;
 ?
;
_space_group_IT_number 2
_symmetry_cell_setting triclinic
_symmetry_space_group_name_Hall '-P 1'
_symmetry_space_group_name_H-M 'P -1'
_atom_sites_solution_hydrogens geom
_atom_sites_solution_primary direct
_atom_sites_solution_secondary difmap
_audit_creation_method SHELXL-97
_cell_angle_alpha 108.166(7)
_cell_angle_beta 102.440(7)
_cell_angle_gamma 108.553(7)
_cell_formula_units_Z 4
_cell_length_a 11.8278(9)
_cell_length_b 13.7252(10)
_cell_length_c 15.5487(12)
_cell_measurement_reflns_used 6740
_cell_measurement_temperature 110
_cell_measurement_theta_max 67.3315
_cell_measurement_theta_min 3.1898
_cell_volume 2130.5(4)
_computing_cell_refinement
;
CrysAlisPro, Agilent Technologies,
Version 1.171.35.19 (release 27-10-2011 CrysAlis171 .NET)
(compiled Oct 27 2011,15:02:11)
;
_computing_data_collection
;
CrysAlisPro, Agilent Technologies,
Version 1.171.35.19 (release 27-10-2011 CrysAlis171 .NET)
(compiled Oct 27 2011,15:02:11)
;
_computing_data_reduction
;
CrysAlisPro, Agilent Technologies,
Version 1.171.35.19 (release 27-10-2011 CrysAlis171 .NET)
(compiled Oct 27 2011,15:02:11)
;
_computing_structure_refinement 'SHELXL-97 (Sheldrick, 1997)'
_computing_structure_solution 'SHELXS-97 (Sheldrick, 1997)'
_diffrn_ambient_temperature 110
_diffrn_measured_fraction_theta_full 0.966
_diffrn_measured_fraction_theta_max 0.966
_diffrn_measurement_device_type 'oxford gemini s'
_diffrn_measurement_method '\w scans'
_diffrn_radiation_monochromator graphite
_diffrn_radiation_source 'fine-focus sealed tube'
_diffrn_radiation_type CuK\a
_diffrn_radiation_wavelength 1.54184
_diffrn_reflns_av_R_equivalents 0.0856
_diffrn_reflns_av_sigmaI/netI 0.0749
_diffrn_reflns_limit_h_max 10
_diffrn_reflns_limit_h_min -14
_diffrn_reflns_limit_k_max 16
_diffrn_reflns_limit_k_min -14
_diffrn_reflns_limit_l_max 17
_diffrn_reflns_limit_l_min -18
_diffrn_reflns_number 12067
_diffrn_reflns_theta_full 67.45
_diffrn_reflns_theta_max 67.45
_diffrn_reflns_theta_min 3.19
_diffrn_standards_decay_% 0
_diffrn_standards_interval_count 50
_diffrn_standards_interval_time 5
_diffrn_standards_number 1
_exptl_absorpt_coefficient_mu 24.557
_exptl_absorpt_correction_T_max 0.202
_exptl_absorpt_correction_T_min 0.033
_exptl_absorpt_correction_type gaussian
_exptl_absorpt_process_details
;
CrysAlisPro, Agilent Technologies,
Version 1.171.35.19 (release 27-10-2011 CrysAlis171 .NET)
(compiled Oct 27 2011,15:02:11)
Numerical absorption correction based on gaussian integration over
a multifaceted crystal model
;
_exptl_crystal_colour yellow
_exptl_crystal_density_diffrn 2.487
_exptl_crystal_density_method 'not measured'
_exptl_crystal_description block
_exptl_crystal_F_000 1476
_exptl_crystal_size_max 0.380
_exptl_crystal_size_mid 0.200
_exptl_crystal_size_min 0.151
_refine_diff_density_max 6.857
_refine_diff_density_min -2.744
_refine_diff_density_rms 0.669
_refine_ls_extinction_method none
_refine_ls_goodness_of_fit_ref 1.104
_refine_ls_hydrogen_treatment mixed
_refine_ls_matrix_type full
_refine_ls_number_parameters 594
_refine_ls_number_reflns 7407
_refine_ls_number_restraints 3
_refine_ls_restrained_S_all 1.104
_refine_ls_R_factor_all 0.1034
_refine_ls_R_factor_gt 0.0996
_refine_ls_shift/su_max 0.047
_refine_ls_shift/su_mean 0.003
_refine_ls_structure_factor_coef Fsqd
_refine_ls_weighting_details 'calc w=1/[\s^2^(Fo^2^)+(0.2000P)^2^+0.0000P] where P=(Fo^2^+2Fc^2^)/3'
_refine_ls_weighting_scheme calc
_refine_ls_wR_factor_gt 0.2453
_refine_ls_wR_factor_ref 0.2552
_reflns_number_gt 6729
_reflns_number_total 7407
_reflns_threshold_expression >2sigma(I)
_cod_data_source_file om4011774_si_001.cif
_cod_data_source_block complex_4
_cod_original_cell_volume 2130.5(3)
_cod_database_code 4082466

loop_
_symmetry_equiv_pos_as_xyz
'x, y, z'
'-x, -y, -z'

loop_
_atom_site_label
_atom_site_type_symbol
_atom_site_fract_x
_atom_site_fract_y
_atom_site_fract_z
_atom_site_U_iso_or_equiv
_atom_site_adp_type
_atom_site_occupancy
_atom_site_symmetry_multiplicity
_atom_site_calc_flag
_atom_site_refinement_flags
C1 C 0.2413(15) 0.2670(14) 0.7395(11) 0.041(3) Uani 1 1 d .
C2 C 0.1237(15) 0.1510(13) 0.6820(11) 0.038(3) Uani 1 1 d .
C3 C 0.1213(15) 0.0517(12) 0.6888(11) 0.037(3) Uani 1 1 d .
H3 H 0.1918 0.0507 0.7285 0.045 Uiso 1 1 calc R
C4 C 0.0087(18) -0.0475(15) 0.6336(12) 0.047(4) Uani 1 1 d .
H4 H 0.0065 -0.1150 0.6360 0.057 Uiso 1 1 calc R
C5 C -0.0953(16) -0.0479(13) 0.5778(12) 0.046(4) Uani 1 1 d .
H5 H -0.1690 -0.1142 0.5437 0.055 Uiso 1 1 calc R
C6 C -0.0916(17) 0.0551(13) 0.5712(11) 0.044(3) Uani 1 1 d .
C7 C -0.1950(17) 0.0584(15) 0.5084(13) 0.049(4) Uani 1 1 d .
H7 H -0.2692 -0.0067 0.4707 0.059 Uiso 1 1 calc R
C8 C -0.1842(16) 0.1604(14) 0.5036(13) 0.046(4) Uani 1 1 d .
H8 H -0.2498 0.1652 0.4622 0.056 Uiso 1 1 calc R
C9 C -0.0700(14) 0.2561(12) 0.5639(11) 0.036(3) Uani 1 1 d .
H9 H -0.0631 0.3249 0.5622 0.044 Uiso 1 1 calc R
C10 C 0.0186(16) 0.1542(13) 0.6252(11) 0.041(3) Uani 1 1 d .
C11 C 0.1860(14) 0.5775(14) 0.6636(11) 0.039(3) Uani 1 1 d .
C12 C 0.1149(16) 0.6419(15) 0.6367(12) 0.046(4) Uani 1 1 d .
H12A H 0.1680 0.6994 0.6224 0.069 Uiso 1 1 calc R
H12B H 0.0908 0.6761 0.6895 0.069 Uiso 1 1 calc R
H12C H 0.0399 0.5916 0.5808 0.069 Uiso 1 1 calc R
C13 C 0.3615(14) 0.5113(12) 0.8149(10) 0.032(3) Uani 1 1 d .
C14 C 0.4290(17) 0.5051(14) 0.9056(11) 0.044(4) Uani 1 1 d .
H14A H 0.3813 0.4347 0.9069 0.066 Uiso 1 1 calc R
H14B H 0.4366 0.5662 0.9610 0.066 Uiso 1 1 calc R
H14C H 0.5123 0.5104 0.9068 0.066 Uiso 1 1 calc R
C15 C 0.3386(15) 0.6199(10) 0.5437(11) 0.034(3) Uani 1 1 d .
C16 C 0.4581(14) 0.6352(13) 0.5173(12) 0.040(3) Uani 1 1 d .
C17 C 0.4719(16) 0.6444(13) 0.4359(11) 0.045(4) Uani 1 1 d .
H17 H 0.4049 0.6445 0.3919 0.054 Uiso 1 1 calc R
C18 C 0.5834(17) 0.6536(13) 0.4156(13) 0.048(4) Uani 1 1 d .
H18 H 0.5887 0.6576 0.3579 0.057 Uiso 1 1 calc R
C20 C 0.6782(16) 0.6507(11) 0.5683(13) 0.042(3) Uani 1 1 d .
C21 C 0.7810(15) 0.6588(13) 0.6415(14) 0.049(4) Uani 1 1 d .
H21 H 0.8590 0.6689 0.6335 0.059 Uiso 1 1 calc R
C22 C 0.7633(16) 0.6516(13) 0.7240(13) 0.049(4) Uani 1 1 d .
H22 H 0.8293 0.6555 0.7719 0.059 Uiso 1 1 calc R
C23 C 0.6446(15) 0.6381(13) 0.7370(12) 0.043(3) Uani 1 1 d .
H23 H 0.6338 0.6329 0.7932 0.052 Uiso 1 1 calc R
C24 C 0.5649(14) 0.6414(13) 0.5862(11) 0.040(3) Uani 1 1 d .
C25 C 0.4351(11) 0.9167(10) 0.7788(12) 0.035(3) Uani 1 1 d .
C26 C 0.3919(13) 0.8887(11) 0.8542(11) 0.035(3) Uani 1 1 d .
C27 C 0.2821(14) 0.8898(12) 0.8697(12) 0.041(3) Uani 1 1 d .
H27 H 0.2265 0.9044 0.8286 0.049 Uiso 1 1 calc R
C28 C 0.2523(15) 0.8683(13) 0.9492(12) 0.045(3) Uani 1 1 d .
H28 H 0.1780 0.8699 0.9591 0.053 Uiso 1 1 calc R
C29 C 0.3307(16) 0.8461(12) 1.0085(12) 0.041(3) Uani 1 1 d .
H29 H 0.3118 0.8354 1.0608 0.049 Uiso 1 1 calc R
C30 C 0.4447(16) 0.8386(13) 0.9927(12) 0.042(3) Uani 1 1 d .
C31 C 0.5300(18) 0.8155(13) 1.0535(12) 0.048(4) Uani 1 1 d .
H31 H 0.5138 0.8015 1.1054 0.057 Uiso 1 1 calc R
C32 C 0.6369(14) 0.8142(11) 1.0342(11) 0.038(3) Uani 1 1 d .
H32 H 0.6938 0.7974 1.0720 0.046 Uiso 1 1 calc R
C33 C 0.6595(17) 0.8383(13) 0.9580(11) 0.045(4) Uani 1 1 d .
H33 H 0.7327 0.8372 0.9457 0.054 Uiso 1 1 calc R
C34 C 0.4724(13) 0.8630(13) 0.9191(10) 0.039(3) Uani 1 1 d .
C35 C 0.8858(16) 0.9846(16) 0.8387(12) 0.046(4) Uani 1 1 d .
C36 C 1.0015(15) 0.9648(15) 0.8675(13) 0.045(3) Uani 1 1 d .
H36A H 1.0753 1.0301 0.8804 0.068 Uiso 1 1 calc R
H36B H 0.9965 0.9007 0.8162 0.068 Uiso 1 1 calc R
H36C H 1.0075 0.9506 0.9247 0.068 Uiso 1 1 calc R
C37 C 0.6280(14) 0.9662(11) 0.6885(10) 0.036(3) Uani 1 1 d .
C38 C 0.5283(16) 0.9225(14) 0.5917(12) 0.046(4) Uani 1 1 d .
H38A H 0.4494 0.8716 0.5900 0.069 Uiso 1 1 calc R
H38B H 0.5544 0.8835 0.5424 0.069 Uiso 1 1 calc R
H38C H 0.5171 0.9844 0.5807 0.069 Uiso 1 1 calc R
C39 C 1.0340(13) 1.2268(12) 0.9510(11) 0.035(3) Uani 1 1 d .
C40 C 1.0796(14) 1.3429(14) 0.9605(12) 0.042(3) Uani 1 1 d .
C41 C 1.1887(16) 1.4335(12) 1.0354(13) 0.046(4) Uani 1 1 d .
H41 H 1.2346 1.4205 1.0840 0.055 Uiso 1 1 calc R
C42 C 1.2305(17) 1.5451(15) 1.0382(16) 0.057(4) Uani 1 1 d .
H42 H 1.3030 1.6041 1.0872 0.068 Uiso 1 1 calc R
C43 C 1.1584(19) 1.5625(17) 0.9645(15) 0.055(4) Uani 1 1 d .
H43 H 1.1865 1.6338 0.9640 0.066 Uiso 1 1 calc R
C44 C 1.0446(15) 1.4756(12) 0.8910(12) 0.041(3) Uani 1 1 d .
C45 C 0.9649(18) 1.4869(15) 0.8150(14) 0.050(4) Uani 1 1 d .
H45 H 0.9833 1.5570 0.8127 0.060 Uiso 1 1 calc R
C46 C 0.8655(18) 1.3978(16) 0.7483(14) 0.053(4) Uani 1 1 d .
H46 H 0.8177 1.4048 0.6965 0.063 Uiso 1 1 calc R
C47 C 0.8299(18) 1.2940(14) 0.7528(12) 0.045(4) Uani 1 1 d .
H47 H 0.7536 1.2347 0.7087 0.054 Uiso 1 1 calc R
C48 C 1.0101(15) 1.3712(15) 0.8917(11) 0.045(4) Uani 1 1 d .
N1 N 0.0265(11) 0.2545(10) 0.6218(9) 0.035(2) Uani 1 1 d .
N2 N 0.5487(11) 0.6328(11) 0.6698(9) 0.036(3) Uani 1 1 d .
N3 N 0.5812(11) 0.8633(8) 0.9007(8) 0.031(2) Uani 1 1 d .
N4 N 0.9029(13) 1.2783(11) 0.8189(10) 0.040(3) Uani 1 1 d .
O1 O 0.3402(10) 0.2659(9) 0.7788(8) 0.043(2) Uani 1 1 d .
O2 O 0.1270(11) 0.5023(10) 0.6873(9) 0.046(3) Uani 1 1 d .
O1W O 0.4899(17) 1.1573(14) 0.7043(13) 0.075(4) Uani 1 1 d D
O3 O 0.4155(11) 0.5994(11) 0.8048(8) 0.049(3) Uani 1 1 d .
O4 O 0.2467(11) 0.6139(11) 0.4862(8) 0.049(3) Uani 1 1 d .
O5 O 0.3744(10) 0.9478(9) 0.7292(8) 0.044(2) Uani 1 1 d .
O6 O 0.7848(9) 0.9036(9) 0.8169(8) 0.040(2) Uani 1 1 d .
O7 O 0.7328(10) 1.0399(9) 0.6981(7) 0.038(2) Uani 1 1 d .
O8 O 1.0854(11) 1.2059(10) 1.0174(8) 0.047(3) Uani 1 1 d .
Pt1 Pt 0.19903(5) 0.38758(5) 0.71976(4) 0.0330(2) Uani 1 1 d .
Pt2 Pt 0.36300(5) 0.60809(4) 0.66859(4) 0.0324(2) Uani 1 1 d .
Pt3 Pt 0.60424(5) 0.91394(4) 0.78966(4) 0.0326(2) Uani 1 1 d .
Pt4 Pt 0.88840(5) 1.12601(5) 0.83227(4) 0.0335(3) Uani 1 1 d .
C19 C 0.684(2) 0.6568(12) 0.4798(15) 0.053(4) Uani 1 1 d .
H19 H 0.7579 0.6630 0.4656 0.064 Uiso 1 1 calc R
H2 H 0.418(10) 1.171(13) 0.719(11) 0.03(4) Uiso 1 1 d D
H1 H 0.451(9) 1.075(9) 0.690(9) 0.03(5) Uiso 1 1 d D

loop_
_atom_site_aniso_label
_atom_site_aniso_U_11
_atom_site_aniso_U_22
_atom_site_aniso_U_33
_atom_site_aniso_U_23
_atom_site_aniso_U_13
_atom_site_aniso_U_12
C1 0.048(9) 0.050(8) 0.039(7) 0.029(7) 0.027(7) 0.019(7)
C2 0.044(8) 0.048(8) 0.042(8) 0.027(6) 0.028(6) 0.024(7)
C3 0.045(8) 0.034(7) 0.051(8) 0.032(6) 0.029(6) 0.017(6)
C4 0.059(10) 0.045(8) 0.047(9) 0.025(7) 0.029(8) 0.019(7)
C5 0.048(9) 0.039(8) 0.049(9) 0.017(7) 0.032(7) 0.006(7)
C6 0.052(9) 0.041(8) 0.037(8) 0.016(6) 0.018(7) 0.015(7)
C7 0.050(9) 0.045(8) 0.050(9) 0.023(7) 0.019(7) 0.012(7)
C8 0.044(8) 0.053(9) 0.056(9) 0.029(7) 0.022(7) 0.028(7)
C9 0.038(7) 0.038(7) 0.045(8) 0.029(6) 0.019(6) 0.016(6)
C10 0.050(9) 0.043(8) 0.043(8) 0.027(6) 0.025(7) 0.020(7)
C11 0.039(8) 0.054(8) 0.046(8) 0.029(7) 0.029(7) 0.028(7)
C12 0.052(9) 0.052(9) 0.049(9) 0.034(7) 0.023(7) 0.024(7)
C13 0.040(7) 0.040(7) 0.032(6) 0.026(6) 0.020(6) 0.020(6)
C14 0.063(10) 0.056(9) 0.042(8) 0.038(7) 0.026(7) 0.037(8)
C15 0.057(8) 0.019(5) 0.052(8) 0.028(5) 0.037(7) 0.021(6)
C16 0.038(7) 0.044(8) 0.056(9) 0.032(7) 0.028(7) 0.019(6)
C17 0.043(8) 0.044(8) 0.038(8) 0.018(6) 0.002(6) 0.014(6)
C18 0.051(9) 0.037(8) 0.062(10) 0.024(7) 0.037(8) 0.011(7)
C20 0.051(9) 0.025(6) 0.061(10) 0.022(6) 0.032(8) 0.016(6)
C21 0.035(8) 0.041(8) 0.073(11) 0.019(7) 0.027(8) 0.018(6)
C22 0.047(9) 0.036(7) 0.060(10) 0.018(7) 0.013(7) 0.017(6)
C23 0.043(8) 0.036(7) 0.051(9) 0.021(6) 0.019(7) 0.013(6)
C24 0.031(7) 0.046(8) 0.037(8) 0.014(6) 0.009(6) 0.012(6)
C25 0.014(5) 0.027(6) 0.072(10) 0.028(6) 0.020(6) 0.009(4)
C26 0.031(6) 0.036(7) 0.047(8) 0.024(6) 0.022(6) 0.015(5)
C27 0.034(7) 0.036(7) 0.056(9) 0.024(6) 0.022(7) 0.011(6)
C28 0.036(7) 0.039(8) 0.054(9) 0.015(7) 0.018(7) 0.013(6)
C29 0.052(9) 0.029(6) 0.048(8) 0.019(6) 0.028(7) 0.016(6)
C30 0.048(8) 0.041(8) 0.049(9) 0.026(7) 0.028(7) 0.017(6)
C31 0.064(10) 0.039(7) 0.038(8) 0.018(6) 0.020(7) 0.015(7)
C32 0.042(7) 0.029(6) 0.045(8) 0.023(6) 0.014(6) 0.011(5)
C33 0.060(10) 0.036(7) 0.045(8) 0.020(6) 0.012(7) 0.027(7)
C34 0.027(7) 0.045(8) 0.029(7) 0.011(6) 0.003(5) 0.003(6)
C35 0.045(9) 0.067(10) 0.049(9) 0.033(8) 0.027(7) 0.036(8)
C36 0.044(8) 0.054(9) 0.059(10) 0.034(8) 0.031(7) 0.027(7)
C37 0.043(8) 0.023(6) 0.032(7) -0.003(5) 0.014(6) 0.014(5)
C38 0.050(9) 0.044(8) 0.052(9) 0.027(7) 0.023(7) 0.020(7)
C39 0.027(6) 0.034(6) 0.044(8) 0.020(6) 0.016(6) 0.007(5)
C40 0.029(7) 0.052(8) 0.048(9) 0.028(7) 0.018(6) 0.010(6)
C41 0.051(9) 0.032(7) 0.065(10) 0.029(7) 0.029(8) 0.014(6)
C42 0.045(9) 0.038(8) 0.084(13) 0.019(8) 0.027(9) 0.016(7)
C43 0.056(11) 0.058(10) 0.072(12) 0.036(9) 0.038(9) 0.027(9)
C44 0.038(7) 0.032(6) 0.057(9) 0.026(6) 0.023(7) 0.009(6)
C45 0.058(10) 0.049(9) 0.070(11) 0.038(8) 0.047(9) 0.028(8)
C46 0.060(10) 0.063(10) 0.056(10) 0.040(9) 0.028(8) 0.029(9)
C47 0.064(10) 0.038(7) 0.050(9) 0.028(7) 0.031(8) 0.024(7)
C48 0.034(7) 0.065(10) 0.037(8) 0.024(7) 0.022(6) 0.012(7)
N1 0.028(6) 0.041(6) 0.048(7) 0.025(5) 0.023(5) 0.013(5)
N2 0.030(6) 0.049(7) 0.043(7) 0.023(5) 0.022(5) 0.021(5)
N3 0.041(6) 0.015(4) 0.040(6) 0.014(4) 0.020(5) 0.010(4)
N4 0.045(7) 0.044(7) 0.050(7) 0.029(6) 0.028(6) 0.022(6)
O1 0.037(5) 0.041(5) 0.050(6) 0.022(4) 0.010(5) 0.015(4)
O2 0.047(6) 0.049(6) 0.061(7) 0.039(5) 0.021(5) 0.026(5)
O1W 0.092(11) 0.074(9) 0.097(11) 0.048(9) 0.059(10) 0.050(9)
O3 0.045(6) 0.067(7) 0.049(6) 0.038(6) 0.018(5) 0.027(5)
O4 0.052(7) 0.063(7) 0.048(6) 0.033(5) 0.018(5) 0.033(6)
O5 0.041(6) 0.045(5) 0.051(6) 0.025(5) 0.015(5) 0.021(5)
O6 0.024(5) 0.045(5) 0.069(7) 0.037(5) 0.022(5) 0.018(4)
O7 0.039(5) 0.042(5) 0.037(5) 0.021(4) 0.018(4) 0.014(4)
O8 0.054(6) 0.049(6) 0.041(6) 0.027(5) 0.010(5) 0.022(5)
Pt1 0.0344(4) 0.0360(4) 0.0384(4) 0.0237(3) 0.0173(3) 0.0153(3)
Pt2 0.0345(4) 0.0325(4) 0.0383(4) 0.0210(3) 0.0166(3) 0.0148(3)
Pt3 0.0318(4) 0.0319(4) 0.0407(4) 0.0204(3) 0.0165(3) 0.0134(3)
Pt4 0.0346(4) 0.0359(4) 0.0417(4) 0.0246(3) 0.0194(3) 0.0162(3)
C19 0.071(11) 0.021(6) 0.075(12) 0.021(7) 0.045(10) 0.015(7)

loop_
_atom_type_symbol
_atom_type_description
_atom_type_scat_dispersion_real
_atom_type_scat_dispersion_imag
_atom_type_scat_source
C C 0.0181 0.0091 'International Tables Vol C Tables 4.2.6.8 and 6.1.1.4'
N N 0.0311 0.0180 'International Tables Vol C Tables 4.2.6.8 and 6.1.1.4'
O O 0.0492 0.0322 'International Tables Vol C Tables 4.2.6.8 and 6.1.1.4'
Pt Pt -4.5932 6.9264 'International Tables Vol C Tables 4.2.6.8 and 6.1.1.4'
H H 0.0000 0.0000 'International Tables Vol C Tables 4.2.6.8 and 6.1.1.4'

loop_
_exptl_crystal_face_index_h
_exptl_crystal_face_index_k
_exptl_crystal_face_index_l
_exptl_crystal_face_perp_dist
_exptl_oxdiff_crystal_face_indexfrac_h
_exptl_oxdiff_crystal_face_indexfrac_k
_exptl_oxdiff_crystal_face_indexfrac_l
_exptl_oxdiff_crystal_face_x
_exptl_oxdiff_crystal_face_y
_exptl_oxdiff_crystal_face_z
-5 7 -5 0.0918 -4.9686 6.9640 -5.0230 0.0586 0.1321 0.9808
2 5 -9 0.1648 2.0611 4.9480 -8.9710 -0.0605 -0.7270 0.6262
7 -2 -5 0.1913 7.0409 -2.0244 -4.9495 -0.0397 -0.9173 -0.3027
3 -7 7 0.0823 2.9541 -6.9541 7.0068 -0.0260 0.1658 -0.9568
-1 -6 9 0.0399 -1.0588 -5.9479 8.9760 0.0814 0.6407 -0.7475
-6 2 -4 0.0924 -5.9441 1.9519 -4.0539 0.6587 0.3028 0.7064
-1 -8 4 0.0433 -0.9901 -7.9969 3.9597 0.7121 0.3584 -0.6023
5 3 1 0.0568 4.9499 3.0362 1.0629 -0.9085 -0.4085 -0.2000
2 7 -3 0.0953 1.9812 7.0055 -2.9532 -0.7705 -0.3866 0.4290
-1 1 -9 0.1295 -0.9015 0.9238 -9.0180 0.6938 -0.4374 0.5890
4 -6 -5 0.1431 4.0782 -6.0486 -4.9964 0.7146 -0.6277 -0.3399
0 0 9 0.0975 -0.1008 0.0760 9.0130 -0.7148 0.5238 -0.4677

loop_
_geom_angle_atom_site_label_1
_geom_angle_atom_site_label_2
_geom_angle_atom_site_label_3
_geom_angle
O1 C1 C2 117.1(13)
O1 C1 Pt1 132.1(12)
C2 C1 Pt1 110.3(10)
C10 C2 C3 121.7(15)
C10 C2 C1 114.9(13)
C3 C2 C1 123.4(14)
C2 C3 C4 117.9(15)
C2 C3 H3 121.1
C4 C3 H3 121.1
C5 C4 C3 122.2(15)
C5 C4 H4 118.9
C3 C4 H4 118.9
C4 C5 C6 119.3(15)
C4 C5 H5 120.3
C6 C5 H5 120.3
C10 C6 C7 118.6(15)
C10 C6 C5 119.4(15)
C7 C6 C5 121.9(15)
C8 C7 C6 119.1(16)
C8 C7 H7 120.5
C6 C7 H7 120.5
C7 C8 C9 117.5(14)
C7 C8 H8 121.2
C9 C8 H8 121.3
N1 C9 C8 124.2(13)
N1 C9 H9 117.9
C8 C9 H9 117.9
N1 C10 C2 119.0(15)
N1 C10 C6 121.6(14)
C2 C10 C6 119.4(14)
O2 C11 C12 115.0(13)
O2 C11 Pt2 120.5(10)
C12 C11 Pt2 124.4(12)
C11 C12 H12A 109.5
C11 C12 H12B 109.5
H12A C12 H12B 109.5
C11 C12 H12C 109.4
H12A C12 H12C 109.5
H12B C12 H12C 109.5
O3 C13 C14 115.4(13)
O3 C13 Pt1 123.1(10)
C14 C13 Pt1 121.5(11)
C13 C14 H14A 109.5
C13 C14 H14B 109.4
H14A C14 H14B 109.5
C13 C14 H14C 109.5
H14A C14 H14C 109.5
H14B C14 H14C 109.5
O4 C15 C16 117.5(13)
O4 C15 Pt2 131.3(12)
C16 C15 Pt2 111.2(10)
C17 C16 C24 117.7(14)
C17 C16 C15 125.9(14)
C24 C16 C15 116.4(14)
C16 C17 C18 122.2(15)
C16 C17 H17 119.0
C18 C17 H17 118.9
C19 C18 C17 120.3(17)
C19 C18 H18 119.8
C17 C18 H18 119.9
C24 C20 C21 118.0(15)
C24 C20 C19 117.4(16)
C21 C20 C19 124.5(17)
C22 C21 C20 119.0(15)
C22 C21 H21 120.5
C20 C21 H21 120.5
C21 C22 C23 120.5(15)
C21 C22 H22 119.7
C23 C22 H22 119.8
N2 C23 C22 120.9(16)
N2 C23 H23 119.5
C22 C23 H23 119.6
N2 C24 C20 121.8(13)
N2 C24 C16 116.6(14)
C20 C24 C16 121.6(15)
O5 C25 C26 119.2(12)
O5 C25 Pt3 129.9(12)
C26 C25 Pt3 110.3(9)
C27 C26 C34 116.9(14)
C27 C26 C25 124.7(13)
C34 C26 C25 118.3(12)
C26 C27 C28 120.6(14)
C26 C27 H27 119.7
C28 C27 H27 119.7
C29 C28 C27 120.5(15)
C29 C28 H28 119.7
C27 C28 H28 119.8
C28 C29 C30 121.1(16)
C28 C29 H29 119.5
C30 C29 H29 119.5
C34 C30 C31 120.0(16)
C34 C30 C29 116.9(15)
C31 C30 C29 123.0(16)
C32 C31 C30 118.4(15)
C32 C31 H31 120.8
C30 C31 H31 120.8
C31 C32 C33 119.2(14)
C31 C32 H32 120.4
C33 C32 H32 120.4
N3 C33 C32 123.4(16)
N3 C33 H33 118.3
C32 C33 H33 118.3
C30 C34 N3 121.5(14)
C30 C34 C26 123.8(15)
N3 C34 C26 114.6(13)
O6 C35 C36 114.5(14)
O6 C35 Pt4 121.5(11)
C36 C35 Pt4 124.0(13)
C35 C36 H36A 109.5
C35 C36 H36B 109.5
H36A C36 H36B 109.5
C35 C36 H36C 109.5
H36A C36 H36C 109.5
H36B C36 H36C 109.5
O7 C37 C38 112.8(14)
O7 C37 Pt3 122.6(11)
C38 C37 Pt3 124.6(11)
C37 C38 H38A 109.4
C37 C38 H38B 109.5
H38A C38 H38B 109.5
C37 C38 H38C 109.5
H38A C38 H38C 109.5
H38B C38 H38C 109.5
O8 C39 C40 118.9(13)
O8 C39 Pt4 129.4(11)
C40 C39 Pt4 111.5(10)
C41 C40 C48 115.7(15)
C41 C40 C39 124.6(14)
C48 C40 C39 119.6(14)
C40 C41 C42 121.5(16)
C40 C41 H41 119.3
C42 C41 H41 119.3
C43 C42 C41 118.0(18)
C43 C42 H42 121.0
C41 C42 H42 121.0
C42 C43 C44 122.4(18)
C42 C43 H43 118.8
C44 C43 H43 118.8
C48 C44 C43 116.9(15)
C48 C44 C45 117.2(15)
C43 C44 C45 125.9(15)
C46 C45 C44 119.6(16)
C46 C45 H45 120.2
C44 C45 H45 120.2
C45 C46 C47 121.9(17)
C45 C46 H46 119.0
C47 C46 H46 119.1
N4 C47 C46 120.5(17)
N4 C47 H47 119.8
C46 C47 H47 119.8
C44 C48 N4 121.2(14)
C44 C48 C40 125.3(15)
N4 C48 C40 113.4(15)
C9 N1 C10 118.9(13)
C9 N1 Pt1 129.6(10)
C10 N1 Pt1 111.4(10)
C23 N2 C24 119.6(13)
C23 N2 Pt2 128.6(11)
C24 N2 Pt2 111.7(9)
C33 N3 C34 117.5(14)
C33 N3 Pt3 129.4(12)
C34 N3 Pt3 112.9(9)
C47 N4 C48 119.2(15)
C47 N4 Pt4 129.2(12)
C48 N4 Pt4 111.6(11)
C11 O2 Pt1 123.7(9)
H2 O1W H1 94(4)
C13 O3 Pt2 121.0(10)
C35 O6 Pt3 122.9(9)
C37 O7 Pt4 121.1(9)
C1 Pt1 C13 95.0(6)
C1 Pt1 N1 83.9(6)
C13 Pt1 N1 178.4(5)
C1 Pt1 O2 172.2(6)
C13 Pt1 O2 92.6(5)
N1 Pt1 O2 88.5(5)
C15 Pt2 C11 95.5(6)
C15 Pt2 N2 84.1(6)
C11 Pt2 N2 177.4(6)
C15 Pt2 O3 172.2(5)
C11 Pt2 O3 92.3(5)
N2 Pt2 O3 88.1(5)
C37 Pt3 C25 96.3(6)
C37 Pt3 N3 178.3(4)
C25 Pt3 N3 83.6(6)
C37 Pt3 O6 91.5(5)
C25 Pt3 O6 172.2(5)
N3 Pt3 O6 88.6(4)
C39 Pt4 C35 96.4(6)
C39 Pt4 N4 83.4(6)
C35 Pt4 N4 174.9(6)
C39 Pt4 O7 170.6(5)
C35 Pt4 O7 92.8(6)
N4 Pt4 O7 87.3(5)
C18 C19 C20 120.8(18)
C18 C19 H19 119.6
C20 C19 H19 119.6

loop_
_geom_bond_atom_site_label_1
_geom_bond_atom_site_label_2
_geom_bond_distance
C1 O1 1.205(19)
C1 C2 1.56(2)
C1 Pt1 1.964(15)
C2 C10 1.38(2)
C2 C3 1.39(2)
C3 C4 1.41(2)
C3 H3 0.9300
C4 C5 1.34(3)
C4 H4 0.9300
C5 C6 1.44(2)
C5 H5 0.9300
C6 C10 1.39(2)
C6 C7 1.41(2)
C7 C8 1.39(2)
C7 H7 0.9300
C8 C9 1.41(2)
C8 H8 0.9300
C9 N1 1.304(19)
C9 H9 0.9300
C10 N1 1.369(19)
C11 O2 1.257(19)
C11 C12 1.49(2)
C11 Pt2 1.978(14)
C12 H12A 0.9600
C12 H12B 0.9600
C12 H12C 0.9600
C13 O3 1.251(19)
C13 C14 1.505(17)
C13 Pt1 1.974(15)
C14 H14A 0.9600
C14 H14B 0.9600
C14 H14C 0.9600
C15 O4 1.211(19)
C15 C16 1.52(2)
C15 Pt2 1.966(14)
C16 C17 1.35(2)
C16 C24 1.43(2)
C17 C18 1.40(2)
C17 H17 0.9300
C18 C19 1.36(3)
C18 H18 0.9300
C20 C24 1.40(2)
C20 C21 1.42(3)
C20 C19 1.42(3)
C21 C22 1.37(3)
C21 H21 0.9300
C22 C23 1.42(2)
C22 H22 0.9300
C23 N2 1.33(2)
C23 H23 0.9300
C24 N2 1.39(2)
C25 O5 1.205(17)
C25 C26 1.48(2)
C25 Pt3 1.985(12)
C26 C27 1.37(2)
C26 C34 1.44(2)
C27 C28 1.44(2)
C27 H27 0.9300
C28 C29 1.34(2)
C28 H28 0.9300
C29 C30 1.45(2)
C29 H29 0.9300
C30 C34 1.36(2)
C30 C31 1.41(2)
C31 C32 1.36(2)
C31 H31 0.9300
C32 C33 1.38(2)
C32 H32 0.9300
C33 N3 1.343(18)
C33 H33 0.9300
C34 N3 1.38(2)
C35 O6 1.24(2)
C35 C36 1.48(2)
C35 Pt4 1.965(17)
C36 H36A 0.9600
C36 H36B 0.9600
C36 H36C 0.9600
C37 O7 1.269(19)
C37 C38 1.50(2)
C37 Pt3 1.958(16)
C38 H38A 0.9600
C38 H38B 0.9600
C38 H38C 0.9600
C39 O8 1.241(18)
C39 C40 1.46(2)
C39 Pt4 1.952(14)
C40 C41 1.41(2)
C40 C48 1.43(2)
C41 C42 1.44(2)
C41 H41 0.9300
C42 C43 1.41(3)
C42 H42 0.9300
C43 C44 1.42(3)
C43 H43 0.9300
C44 C48 1.36(2)
C44 C45 1.43(2)
C45 C46 1.31(3)
C45 H45 0.9300
C46 C47 1.38(2)
C46 H46 0.9300
C47 N4 1.31(2)
C47 H47 0.9300
C48 N4 1.40(2)
N1 Pt1 2.091(12)
N2 Pt2 2.108(11)
N3 Pt3 2.091(11)
N4 Pt4 2.122(12)
O2 Pt1 2.150(9)
O1W H2 0.99(2)
O1W H1 1.00(2)
O3 Pt2 2.128(10)
O6 Pt3 2.146(9)
O7 Pt4 2.136(10)
C19 H19 0.9300

loop_
_geom_torsion_atom_site_label_1
_geom_torsion_atom_site_label_2
_geom_torsion_atom_site_label_3
_geom_torsion_atom_site_label_4
_geom_torsion
O1 C1 C2 C10 -169.6(14)
Pt1 C1 C2 C10 3.8(16)
O1 C1 C2 C3 12(2)
Pt1 C1 C2 C3 -174.1(12)
C10 C2 C3 C4 2(2)
C1 C2 C3 C4 179.5(14)
C2 C3 C4 C5 -2(2)
C3 C4 C5 C6 2(2)
C4 C5 C6 C10 -2(2)
C4 C5 C6 C7 175.4(17)
C10 C6 C7 C8 -1(3)
C5 C6 C7 C8 -178.4(16)
C6 C7 C8 C9 -1(3)
C7 C8 C9 N1 2(3)
C3 C2 C10 N1 179.7(14)
C1 C2 C10 N1 2(2)
C3 C2 C10 C6 -2(2)
C1 C2 C10 C6 -179.8(14)
C7 C6 C10 N1 3(2)
C5 C6 C10 N1 -179.6(14)
C7 C6 C10 C2 -175.6(15)
C5 C6 C10 C2 2(2)
O4 C15 C16 C17 1(2)
Pt2 C15 C16 C17 179.0(13)
O4 C15 C16 C24 -179.7(13)
Pt2 C15 C16 C24 -1.7(16)
C24 C16 C17 C18 3(2)
C15 C16 C17 C18 -177.3(14)
C16 C17 C18 C19 -2(2)
C24 C20 C21 C22 3(2)
C19 C20 C21 C22 -179.9(14)
C20 C21 C22 C23 -1(2)
C21 C22 C23 N2 0(2)
C21 C20 C24 N2 -4(2)
C19 C20 C24 N2 178.8(13)
C21 C20 C24 C16 178.7(14)
C19 C20 C24 C16 2(2)
C17 C16 C24 N2 179.4(14)
C15 C16 C24 N2 0(2)
C17 C16 C24 C20 -3(2)
C15 C16 C24 C20 177.4(13)
O5 C25 C26 C27 4(2)
Pt3 C25 C26 C27 176.1(12)
O5 C25 C26 C34 -173.7(13)
Pt3 C25 C26 C34 -1.1(16)
C34 C26 C27 C28 1(2)
C25 C26 C27 C28 -175.9(13)
C26 C27 C28 C29 -1(2)
C27 C28 C29 C30 -2(2)
C28 C29 C30 C34 5(2)
C28 C29 C30 C31 179.9(15)
C34 C30 C31 C32 -2(2)
C29 C30 C31 C32 -177.7(14)
C30 C31 C32 C33 2(2)
C31 C32 C33 N3 0(2)
C31 C30 C34 N3 2(2)
C29 C30 C34 N3 177.1(13)
C31 C30 C34 C26 -179.4(15)
C29 C30 C34 C26 -4(2)
C27 C26 C34 C30 1(2)
C25 C26 C34 C30 178.4(14)
C27 C26 C34 N3 -179.9(12)
C25 C26 C34 N3 -2.4(19)
O8 C39 C40 C41 8(2)
Pt4 C39 C40 C41 -175.5(13)
O8 C39 C40 C48 -171.0(15)
Pt4 C39 C40 C48 5.9(18)
C48 C40 C41 C42 -4(2)
C39 C40 C41 C42 177.8(16)
C40 C41 C42 C43 1(3)
C41 C42 C43 C44 3(3)
C42 C43 C44 C48 -3(3)
C42 C43 C44 C45 178.7(17)
C48 C44 C45 C46 -2(3)
C43 C44 C45 C46 176.3(18)
C44 C45 C46 C47 5(3)
C45 C46 C47 N4 -8(3)
C43 C44 C48 N4 -176.4(15)
C45 C44 C48 N4 2(2)
C43 C44 C48 C40 0(3)
C45 C44 C48 C40 178.3(16)
C41 C40 C48 C44 3(2)
C39 C40 C48 C44 -178.0(15)
C41 C40 C48 N4 179.9(14)
C39 C40 C48 N4 -1(2)
C8 C9 N1 C10 0(2)
C8 C9 N1 Pt1 -177.3(12)
C2 C10 N1 C9 176.0(15)
C6 C10 N1 C9 -2(2)
C2 C10 N1 Pt1 -6.1(18)
C6 C10 N1 Pt1 175.4(13)
C22 C23 N2 C24 -1(2)
C22 C23 N2 Pt2 177.9(10)
C20 C24 N2 C23 3(2)
C16 C24 N2 C23 -179.9(14)
C20 C24 N2 Pt2 -175.8(12)
C16 C24 N2 Pt2 1.5(17)
C32 C33 N3 C34 -1(2)
C32 C33 N3 Pt3 174.7(11)
C30 C34 N3 C33 0(2)
C26 C34 N3 C33 -179.1(13)
C30 C34 N3 Pt3 -176.2(12)
C26 C34 N3 Pt3 4.6(15)
C46 C47 N4 C48 7(2)
C46 C47 N4 Pt4 -170.3(13)
C44 C48 N4 C47 -5(2)
C40 C48 N4 C47 178.5(15)
C44 C48 N4 Pt4 173.3(12)
C40 C48 N4 Pt4 -3.5(16)
C12 C11 O2 Pt1 175.4(11)
Pt2 C11 O2 Pt1 -7.1(18)
C14 C13 O3 Pt2 164.4(10)
Pt1 C13 O3 Pt2 -15.6(17)
C36 C35 O6 Pt3 172.1(10)
Pt4 C35 O6 Pt3 -8.9(19)
C38 C37 O7 Pt4 175.5(9)
Pt3 C37 O7 Pt4 -6.1(14)
O1 C1 Pt1 C13 -14.4(16)
C2 C1 Pt1 C13 173.4(10)
O1 C1 Pt1 N1 166.8(16)
C2 C1 Pt1 N1 -5.3(10)
O1 C1 Pt1 O2 177(3)
C2 C1 Pt1 O2 5(5)
O3 C13 Pt1 C1 145.6(13)
C14 C13 Pt1 C1 -34.4(12)
O3 C13 Pt1 N1 -167(17)
C14 C13 Pt1 N1 13(19)
O3 C13 Pt1 O2 -36.0(13)
C14 C13 Pt1 O2 144.1(12)
C9 N1 Pt1 C1 -175.9(14)
C10 N1 Pt1 C1 6.5(10)
C9 N1 Pt1 C13 136(18)
C10 N1 Pt1 C13 -41(19)
C9 N1 Pt1 O2 5.5(14)
C10 N1 Pt1 O2 -172.1(10)
C11 O2 Pt1 C1 -139(4)
C11 O2 Pt1 C13 52.6(13)
C11 O2 Pt1 N1 -128.6(13)
O4 C15 Pt2 C11 2.1(14)
C16 C15 Pt2 C11 -175.5(10)
O4 C15 Pt2 N2 179.5(14)
C16 C15 Pt2 N2 1.9(9)
O4 C15 Pt2 O3 -179(3)
C16 C15 Pt2 O3 4(4)
O2 C11 Pt2 C15 136.4(13)
C12 C11 Pt2 C15 -46.3(14)
O2 C11 Pt2 N2 55(12)
C12 C11 Pt2 N2 -128(11)
O2 C11 Pt2 O3 -43.5(13)
C12 C11 Pt2 O3 133.8(14)
C23 N2 Pt2 C15 179.6(14)
C24 N2 Pt2 C15 -1.9(10)
C23 N2 Pt2 C11 -99(12)
C24 N2 Pt2 C11 80(12)
C23 N2 Pt2 O3 -0.2(13)
C24 N2 Pt2 O3 178.3(10)
C13 O3 Pt2 C15 -119(3)
C13 O3 Pt2 C11 60.5(12)
C13 O3 Pt2 N2 -116.9(12)
O7 C37 Pt3 C25 136.4(11)
C38 C37 Pt3 C25 -45.5(12)
O7 C37 Pt3 N3 50(18)
C38 C37 Pt3 N3 -131(17)
O7 C37 Pt3 O6 -43.5(11)
C38 C37 Pt3 O6 134.7(11)
O5 C25 Pt3 C37 -4.0(15)
C26 C25 Pt3 C37 -175.5(9)
O5 C25 Pt3 N3 174.3(15)
C26 C25 Pt3 N3 2.7(9)
O5 C25 Pt3 O6 175(3)
C26 C25 Pt3 O6 3(4)
C33 N3 Pt3 C37 -94(17)
C34 N3 Pt3 C37 82(17)
C33 N3 Pt3 C25 -180.0(12)
C34 N3 Pt3 C25 -4.2(9)
C33 N3 Pt3 O6 0.1(12)
C34 N3 Pt3 O6 175.9(9)
C35 O6 Pt3 C37 56.6(13)
C35 O6 Pt3 C25 -122(3)
C35 O6 Pt3 N3 -121.7(13)
O8 C39 Pt4 C35 -14.4(15)
C40 C39 Pt4 C35 169.1(11)
O8 C39 Pt4 N4 170.7(15)
C40 C39 Pt4 N4 -5.8(11)
O8 C39 Pt4 O7 177(2)
C40 C39 Pt4 O7 0(4)
O6 C35 Pt4 C39 139.7(14)
C36 C35 Pt4 C39 -41.4(14)
O6 C35 Pt4 N4 -133(6)
C36 C35 Pt4 N4 46(8)
O6 C35 Pt4 O7 -42.1(14)
C36 C35 Pt4 O7 136.8(13)
C47 N4 Pt4 C39 -176.8(15)
C48 N4 Pt4 C39 5.3(11)
C47 N4 Pt4 C35 95(7)
C48 N4 Pt4 C35 -82(7)
C47 N4 Pt4 O7 4.1(14)
C48 N4 Pt4 O7 -173.7(10)
C37 O7 Pt4 C39 -137(3)
C37 O7 Pt4 C35 54.4(11)
C37 O7 Pt4 N4 -130.7(10)
C17 C18 C19 C20 0(2)
C24 C20 C19 C18 0(2)
C21 C20 C19 C18 -176.9(15)
